data_7106500
loop_
_publ_author_name
'Goutam Mahata'
'Sandipan Roy'
'Kumar Biradh'

_publ_section_title
;
 Separation of isomers of sulfophthalic acid by guest induced host
 framework formation with 4,4'-bipyridine.
;
_journal_name_full Chem.Commun.
_journal_page_first 6614
_journal_paper_doi 10.1039/c1cc11481f
_journal_volume 47
_journal_year 2011
_chemical_formula_sum 'C32 H24 N2 O7 S'
_chemical_formula_weight 580.59
_chemical_name_systematic
;
?
;
_space_group_IT_number 9
_symmetry_cell_setting monoclinic
_symmetry_space_group_name_Hall 'C -2yc'
_symmetry_space_group_name_H-M 'C 1 c 1'
_atom_sites_solution_hydrogens geom
_atom_sites_solution_primary direct
_atom_sites_solution_secondary difmap
_audit_creation_method SHELXL-97
_cell_angle_alpha 90.00
_cell_angle_beta 95.469(13)
_cell_angle_gamma 90.00
_cell_formula_units_Z 4
_cell_length_a 17.683(8)
_cell_length_b 11.118(5)
_cell_length_c 13.547(6)
_cell_measurement_reflns_used 3764
_cell_measurement_temperature 293(2)
_cell_measurement_theta_max 25.00
_cell_measurement_theta_min 2.31
_cell_volume 2651(2)
_computing_structure_refinement 'SHELXL-97 (Sheldrick, 1997)'
_computing_structure_solution 'SHELXS-97 (Sheldrick, 1990)'
_diffrn_ambient_temperature 293(2)
_diffrn_measured_fraction_theta_full 0.992
_diffrn_measured_fraction_theta_max 0.992
_diffrn_measurement_device_type 'Bruker CCD APex-2'
_diffrn_measurement_method hemisphere
_diffrn_radiation_monochromator graphite
_diffrn_radiation_source 'fine-focus sealed tube'
_diffrn_radiation_type MoK\a
_diffrn_radiation_wavelength 0.71073
_diffrn_reflns_av_R_equivalents 0.0750
_diffrn_reflns_av_sigmaI/netI 0.0741
_diffrn_reflns_limit_h_max 17
_diffrn_reflns_limit_h_min -20
_diffrn_reflns_limit_k_max 13
_diffrn_reflns_limit_k_min -13
_diffrn_reflns_limit_l_max 16
_diffrn_reflns_limit_l_min -16
_diffrn_reflns_number 13232
_diffrn_reflns_theta_full 25.00
_diffrn_reflns_theta_max 25.00
_diffrn_reflns_theta_min 2.31
_exptl_absorpt_coefficient_mu 0.178
_exptl_absorpt_correction_T_max 0.979
_exptl_absorpt_correction_T_min 0.973
_exptl_absorpt_correction_type empirical
_exptl_absorpt_process_details Sadabs
_exptl_crystal_colour 'pink color'
_exptl_crystal_density_diffrn 1.455
_exptl_crystal_density_meas ?
_exptl_crystal_density_method 'not measured'
_exptl_crystal_description Needles
_exptl_crystal_F_000 1208
_exptl_crystal_size_max 0.20
_exptl_crystal_size_mid 0.13
_exptl_crystal_size_min 0.12
_refine_diff_density_max 0.343
_refine_diff_density_min -0.566
_refine_diff_density_rms 0.075
_refine_ls_abs_structure_details 'Flack H D (1983), Acta Cryst. A39, 876-881'
_refine_ls_abs_structure_Flack 0.5(2)
_refine_ls_extinction_coef 0.0031(5)
_refine_ls_extinction_expression Fc^*^=kFc[1+0.001xFc^2^\l^3^/sin(2\q)]^-1/4^
_refine_ls_extinction_method SHELXL
_refine_ls_goodness_of_fit_ref 1.084
_refine_ls_hydrogen_treatment constr
_refine_ls_matrix_type full
_refine_ls_number_parameters 380
_refine_ls_number_reflns 3764
_refine_ls_number_restraints 2
_refine_ls_restrained_S_all 1.083
_refine_ls_R_factor_all 0.1323
_refine_ls_R_factor_gt 0.0789
_refine_ls_shift/su_max 0.000
_refine_ls_shift/su_mean 0.000
_refine_ls_structure_factor_coef Fsqd
_refine_ls_weighting_details 'calc w=1/[\s^2^(Fo^2^)+(0.0699P)^2^+9.1741P] where P=(Fo^2^+2Fc^2^)/3'
_refine_ls_weighting_scheme calc
_refine_ls_wR_factor_gt 0.1677
_refine_ls_wR_factor_ref 0.2082
_reflns_number_gt 2364
_reflns_number_total 3764
_reflns_threshold_expression >2sigma(I)
_cod_data_source_file c1cc11481f.txt
_cod_data_source_block 1
_cod_depositor_comments
;
The following automatic conversions were performed:

'_exptl_crystal_density_meas' value 'not measured' was changed to '?'
- the value is perceived as not measured.

Automatic conversion script
Id: cif_fix_values 3008 2015-01-20 13:52:24Z robertas 
;
_cod_original_sg_symbol_H-M Cc
_cod_database_code 7106500

loop_
_symmetry_equiv_pos_as_xyz
'x, y, z'
'x, -y, z+1/2'
'x+1/2, y+1/2, z'
'x+1/2, -y+1/2, z+1/2'

loop_
_atom_site_label
_atom_site_type_symbol
_atom_site_fract_x
_atom_site_fract_y
_atom_site_fract_z
_atom_site_U_iso_or_equiv
_atom_site_adp_type
_atom_site_occupancy
_atom_site_symmetry_multiplicity
_atom_site_calc_flag
_atom_site_refinement_flags
_atom_site_disorder_assembly
_atom_site_disorder_group
S1 S 0.07149(13) 0.45139(19) 0.17015(17) 0.0577(6) Uani 1 1 d . . .
O11 O 0.1530(4) 0.8892(5) 0.5011(4) 0.075(2) Uani 1 1 d . . .
O12 O 0.1484(4) 1.0049(6) 0.3676(5) 0.079(2) Uani 1 1 d . . .
O13 O 0.2495(3) 0.9060(5) 0.2166(5) 0.0637(17) Uani 1 1 d . . .
O14 O 0.1394(4) 0.9449(6) 0.1280(5) 0.0701(19) Uani 1 1 d . . .
O15 O 0.1025(6) 0.4672(7) 0.0780(6) 0.123(4) Uani 1 1 d . . .
O16 O -0.0104(4) 0.4374(6) 0.1644(7) 0.095(3) Uani 1 1 d . . .
O17 O 0.1065(4) 0.3510(5) 0.2311(6) 0.080(2) Uani 1 1 d . . .
C11 C 0.1294(4) 0.7953(6) 0.3458(5) 0.0415(18) Uani 1 1 d . . .
C12 C 0.1447(4) 0.7882(7) 0.2471(6) 0.0453(19) Uani 1 1 d . . .
C13 C 0.1246(4) 0.6796(7) 0.1921(6) 0.0438(18) Uani 1 1 d . . .
H13 H 0.1331 0.6746 0.1255 0.053 Uiso 1 1 calc R . .
C14 C 0.0927(4) 0.5820(6) 0.2381(6) 0.0405(17) Uani 1 1 d . . .
C15 C 0.0784(5) 0.5918(7) 0.3368(6) 0.052(2) Uani 1 1 d . . .
H15 H 0.0560 0.5278 0.3672 0.062 Uiso 1 1 calc R . .
C16 C 0.0975(5) 0.6980(7) 0.3919(6) 0.047(2) Uani 1 1 d . . .
H16 H 0.0887 0.7027 0.4584 0.057 Uiso 1 1 calc R . .
C17 C 0.1453(5) 0.9051(8) 0.4064(7) 0.057(2) Uani 1 1 d . . .
C18 C 0.1805(5) 0.8891(8) 0.1935(6) 0.052(2) Uani 1 1 d . . .
N11A N -0.0529(5) 0.2061(7) 0.2083(6) 0.063(2) Uani 1 1 d . . .
C11A C -0.0049(5) 0.1127(8) 0.2104(7) 0.066(3) Uani 1 1 d . . .
H11A H 0.0471 0.1260 0.2117 0.079 Uiso 1 1 calc R . .
C12A C -0.0324(5) -0.0018(8) 0.2107(7) 0.057(2) Uani 1 1 d . . .
H12A H 0.0014 -0.0661 0.2124 0.068 Uiso 1 1 calc R . .
C13A C -0.1083(5) -0.0241(7) 0.2085(6) 0.0442(19) Uani 1 1 d . . .
C14A C -0.1573(5) 0.0763(7) 0.2050(7) 0.052(2) Uani 1 1 d . . .
H14A H -0.2096 0.0650 0.2015 0.063 Uiso 1 1 calc R . .
C15A C -0.1276(6) 0.1917(9) 0.2068(7) 0.061(2) Uani 1 1 d . . .
H15A H -0.1596 0.2581 0.2068 0.074 Uiso 1 1 calc R . .
N21A N -0.1988(4) -0.3795(6) 0.2035(5) 0.0532(17) Uani 1 1 d . . .
C21A C -0.2447(5) -0.2855(9) 0.2075(8) 0.071(3) Uani 1 1 d . . .
H21A H -0.2965 -0.2985 0.2096 0.085 Uiso 1 1 calc R . .
C22A C -0.2174(5) -0.1674(8) 0.2087(8) 0.066(3) Uani 1 1 d . . .
H22A H -0.2509 -0.1032 0.2105 0.079 Uiso 1 1 calc R . .
C23A C -0.1409(5) -0.1468(7) 0.2070(6) 0.0482(19) Uani 1 1 d . . .
C24A C -0.0946(5) -0.2457(7) 0.2021(8) 0.061(2) Uani 1 1 d . . .
H24A H -0.0425 -0.2355 0.2004 0.073 Uiso 1 1 calc R . .
C25A C -0.1253(6) -0.3599(8) 0.1995(8) 0.065(3) Uani 1 1 d . . .
H25A H -0.0932 -0.4255 0.1949 0.078 Uiso 1 1 calc R . .
C101 C 0.2386(6) 0.6256(12) 0.9560(7) 0.081(3) Uani 1 1 d . . .
H101 H 0.1906 0.5906 0.9517 0.097 Uiso 1 1 calc R . .
C102 C 0.2450(7) 0.7469(11) 0.9628(8) 0.088(3) Uani 1 1 d . . .
H102 H 0.2022 0.7948 0.9657 0.105 Uiso 1 1 calc R . .
C103 C 0.3158(8) 0.7973(10) 0.9655(8) 0.080(3) Uani 1 1 d . . .
H103 H 0.3191 0.8807 0.9689 0.096 Uiso 1 1 calc R . .
C104 C 0.3799(7) 0.7361(9) 0.9635(8) 0.076(3) Uani 1 1 d . . .
H104 H 0.4265 0.7752 0.9642 0.091 Uiso 1 1 calc R . .
C105 C 0.3747(5) 0.6035(9) 0.9602(6) 0.060(2) Uani 1 1 d . . .
C106 C 0.3024(5) 0.5527(9) 0.9553(6) 0.062(2) Uani 1 1 d . . .
C107 C 0.2957(5) 0.4249(10) 0.9509(8) 0.074(3) Uani 1 1 d . . .
H107 H 0.2478 0.3898 0.9482 0.089 Uiso 1 1 calc R . .
C108 C 0.3593(6) 0.3521(10) 0.9506(6) 0.065(3) Uani 1 1 d . . .
C109 C 0.4338(6) 0.4029(9) 0.9586(6) 0.060(2) Uani 1 1 d . . .
C110 C 0.4387(5) 0.5313(9) 0.9608(7) 0.060(2) Uani 1 1 d . . .
H110 H 0.4863 0.5675 0.9628 0.072 Uiso 1 1 calc R . .
C111 C 0.3559(7) 0.2230(10) 0.9463(8) 0.080(3) Uani 1 1 d . . .
H111 H 0.3089 0.1846 0.9414 0.096 Uiso 1 1 calc R . .
C112 C 0.4201(9) 0.1567(10) 0.9492(9) 0.089(4) Uani 1 1 d . . .
H112 H 0.4159 0.0734 0.9450 0.107 Uiso 1 1 calc R . .
C113 C 0.4915(7) 0.2069(11) 0.9580(8) 0.082(3) Uani 1 1 d . . .
H113 H 0.5346 0.1586 0.9616 0.098 Uiso 1 1 calc R . .
C114 C 0.4977(6) 0.3295(10) 0.9615(7) 0.074(3) Uani 1 1 d . . .
H114 H 0.5457 0.3646 0.9658 0.089 Uiso 1 1 calc R . .

loop_
_atom_site_aniso_label
_atom_site_aniso_U_11
_atom_site_aniso_U_22
_atom_site_aniso_U_33
_atom_site_aniso_U_23
_atom_site_aniso_U_13
_atom_site_aniso_U_12
S1 0.0563(14) 0.0494(12) 0.0692(14) -0.0061(11) 0.0147(11) -0.0091(11)
O11 0.118(6) 0.062(4) 0.046(4) -0.008(3) 0.007(4) 0.004(4)
O12 0.118(6) 0.054(4) 0.063(4) -0.017(3) 0.009(4) -0.009(4)
O13 0.045(4) 0.048(3) 0.099(5) 0.009(3) 0.011(3) -0.013(3)
O14 0.076(5) 0.067(4) 0.067(4) 0.022(3) 0.002(3) -0.014(3)
O15 0.211(10) 0.088(5) 0.081(5) -0.038(4) 0.064(6) -0.064(6)
O16 0.045(4) 0.058(4) 0.178(8) -0.041(4) -0.006(4) -0.011(3)
O17 0.071(4) 0.042(3) 0.121(6) 0.014(4) -0.015(4) 0.017(3)
C11 0.045(5) 0.043(4) 0.038(4) 0.000(3) 0.013(3) -0.001(3)
C12 0.039(4) 0.039(4) 0.060(5) 0.009(3) 0.014(4) -0.001(3)
C13 0.045(4) 0.047(4) 0.041(4) -0.009(3) 0.012(3) 0.004(4)
C14 0.037(4) 0.039(4) 0.047(5) 0.002(3) 0.014(3) -0.003(3)
C15 0.055(5) 0.043(4) 0.060(5) -0.007(4) 0.015(4) -0.003(4)
C16 0.059(5) 0.041(4) 0.044(4) -0.010(3) 0.017(4) -0.003(4)
C17 0.070(6) 0.044(5) 0.059(6) -0.012(4) 0.016(5) 0.000(4)
C18 0.047(5) 0.060(5) 0.052(5) -0.001(4) 0.020(4) -0.008(4)
N11A 0.073(6) 0.059(5) 0.059(5) 0.000(4) 0.019(4) 0.003(4)
C11A 0.045(5) 0.059(6) 0.093(7) 0.005(5) 0.011(5) 0.000(5)
C12A 0.041(5) 0.057(5) 0.075(6) 0.003(4) 0.010(4) -0.002(4)
C13A 0.049(5) 0.045(4) 0.041(4) 0.006(3) 0.018(4) 0.006(4)
C14A 0.039(5) 0.053(5) 0.066(5) -0.002(4) 0.014(4) -0.006(4)
C15A 0.065(6) 0.064(6) 0.059(5) -0.007(5) 0.026(5) 0.002(5)
N21A 0.046(4) 0.058(4) 0.056(4) -0.004(3) 0.012(3) -0.004(4)
C21A 0.049(6) 0.073(7) 0.094(8) -0.007(6) 0.022(5) -0.007(5)
C22A 0.046(5) 0.042(5) 0.113(8) -0.005(5) 0.020(5) -0.003(4)
C23A 0.043(5) 0.049(5) 0.055(5) -0.004(4) 0.021(4) -0.005(4)
C24A 0.037(4) 0.043(5) 0.108(7) 0.002(5) 0.031(5) -0.006(4)
C25A 0.063(6) 0.052(5) 0.084(6) -0.006(5) 0.032(5) -0.015(5)
C101 0.061(7) 0.118(10) 0.066(7) -0.007(6) 0.014(5) 0.015(7)
C102 0.093(9) 0.088(8) 0.086(8) -0.006(6) 0.031(7) 0.019(7)
C103 0.101(9) 0.068(7) 0.076(7) -0.001(5) 0.030(6) 0.005(7)
C104 0.099(9) 0.065(6) 0.069(7) 0.001(5) 0.031(6) -0.012(6)
C105 0.062(6) 0.083(7) 0.036(5) 0.015(4) 0.010(4) 0.007(5)
C106 0.059(6) 0.077(7) 0.053(5) -0.001(5) 0.013(4) -0.001(5)
C107 0.043(6) 0.105(9) 0.076(7) -0.007(6) 0.017(5) -0.011(6)
C108 0.057(6) 0.094(8) 0.047(5) 0.009(5) 0.017(4) -0.019(6)
C109 0.056(6) 0.072(6) 0.052(5) 0.004(5) 0.012(4) -0.006(5)
C110 0.041(5) 0.079(6) 0.062(5) -0.006(5) 0.012(4) -0.010(5)
C111 0.083(8) 0.075(7) 0.084(8) -0.012(6) 0.008(6) -0.036(6)
C112 0.120(11) 0.064(7) 0.087(8) 0.004(6) 0.027(7) 0.009(8)
C113 0.082(8) 0.083(8) 0.081(8) -0.012(6) 0.009(6) 0.022(7)
C114 0.055(6) 0.094(8) 0.072(7) -0.010(6) -0.002(5) 0.002(6)

loop_
_atom_type_symbol
_atom_type_description
_atom_type_scat_dispersion_real
_atom_type_scat_dispersion_imag
_atom_type_scat_source
C C 0.0033 0.0016 'International Tables Vol C Tables 4.2.6.8 and 6.1.1.4'
H H 0.0000 0.0000 'International Tables Vol C Tables 4.2.6.8 and 6.1.1.4'
N N 0.0061 0.0033 'International Tables Vol C Tables 4.2.6.8 and 6.1.1.4'
O O 0.0106 0.0060 'International Tables Vol C Tables 4.2.6.8 and 6.1.1.4'
S S 0.1246 0.1234 'International Tables Vol C Tables 4.2.6.8 and 6.1.1.4'

loop_
_geom_angle_atom_site_label_1
_geom_angle_atom_site_label_2
_geom_angle_atom_site_label_3
_geom_angle
_geom_angle_site_symmetry_1
_geom_angle_site_symmetry_3
_geom_angle_publ_flag
O15 S1 O16 115.6(6) . . ?
O15 S1 O17 113.9(6) . . ?
O16 S1 O17 108.0(4) . . ?
O15 S1 C14 106.2(4) . . ?
O16 S1 C14 106.4(4) . . ?
O17 S1 C14 106.0(4) . . ?
C12 C11 C16 120.7(7) . . ?
C12 C11 C17 122.4(7) . . ?
C16 C11 C17 116.9(7) . . ?
C11 C12 C13 118.8(7) . . ?
C11 C12 C18 123.3(7) . . ?
C13 C12 C18 117.9(7) . . ?
C14 C13 C12 120.6(7) . . ?
C15 C14 C13 119.2(7) . . ?
C15 C14 S1 121.6(6) . . ?
C13 C14 S1 119.2(6) . . ?
C14 C15 C16 121.0(7) . . ?
C11 C16 C15 119.7(7) . . ?
O12 C17 O11 122.9(8) . . ?
O12 C17 C11 121.2(8) . . ?
O11 C17 C11 115.8(8) . . ?
O13 C18 O14 126.2(8) . . ?
O13 C18 C12 116.0(8) . . ?
O14 C18 C12 117.8(8) . . ?
C15A N11A C11A 122.2(8) . . ?
N11A C11A C12A 120.0(8) . . ?
C11A C12A C13A 121.4(8) . . ?
C12A C13A C14A 117.2(7) . . ?
C12A C13A C23A 123.3(7) . . ?
C14A C13A C23A 119.5(7) . . ?
C15A C14A C13A 120.1(8) . . ?
N11A C15A C14A 119.1(9) . . ?
C21A N21A C25A 118.6(8) . . ?
N21A C21A C22A 121.9(9) . . ?
C23A C22A C21A 119.7(8) . . ?
C24A C23A C22A 117.3(8) . . ?
C24A C23A C13A 120.3(7) . . ?
C22A C23A C13A 122.4(7) . . ?
C23A C24A C25A 120.2(9) . . ?
N21A C25A C24A 122.4(9) . . ?
C102 C101 C106 121.2(11) . . ?
C101 C102 C103 118.6(11) . . ?
C104 C103 C102 124.8(11) . . ?
C103 C104 C105 117.6(10) . . ?
C110 C105 C106 120.7(9) . . ?
C110 C105 C104 121.9(10) . . ?
C106 C105 C104 117.3(9) . . ?
C101 C106 C105 120.4(10) . . ?
C101 C106 C107 121.1(10) . . ?
C105 C106 C107 118.5(9) . . ?
C108 C107 C106 121.1(9) . . ?
C107 C108 C109 120.8(10) . . ?
C107 C108 C111 123.5(10) . . ?
C109 C108 C111 115.7(10) . . ?
C114 C109 C108 120.8(9) . . ?
C114 C109 C110 122.4(10) . . ?
C108 C109 C110 116.8(9) . . ?
C105 C110 C109 121.9(9) . . ?
C112 C111 C108 120.7(10) . . ?
C111 C112 C113 122.9(11) . . ?
C114 C113 C112 118.5(11) . . ?
C113 C114 C109 121.4(10) . . ?

loop_
_geom_bond_atom_site_label_1
_geom_bond_atom_site_label_2
_geom_bond_distance
_geom_bond_site_symmetry_2
_geom_bond_publ_flag
S1 O15 1.421(8) . ?
S1 O16 1.452(7) . ?
S1 O17 1.488(6) . ?
S1 C14 1.741(8) . ?
O11 C17 1.288(11) . ?
O12 C17 1.232(10) . ?
O13 C18 1.245(10) . ?
O14 C18 1.256(10) . ?
C11 C12 1.392(10) . ?
C11 C16 1.395(10) . ?
C11 C17 1.482(10) . ?
C12 C13 1.445(10) . ?
C12 C18 1.507(11) . ?
C13 C14 1.397(10) . ?
C14 C15 1.389(11) . ?
C15 C16 1.421(10) . ?
N11A C15A 1.329(12) . ?
N11A C11A 1.340(11) . ?
C11A C12A 1.362(12) . ?
C12A C13A 1.363(10) . ?
C13A C14A 1.410(10) . ?
C13A C23A 1.479(10) . ?
C14A C15A 1.386(11) . ?
N21A C21A 1.327(11) . ?
N21A C25A 1.325(11) . ?
C21A C22A 1.398(12) . ?
C22A C23A 1.376(11) . ?
C23A C24A 1.376(11) . ?
C24A C25A 1.381(11) . ?
C101 C102 1.355(15) . ?
C101 C106 1.391(13) . ?
C102 C103 1.369(15) . ?
C103 C104 1.325(15) . ?
C104 C105 1.478(13) . ?
C105 C110 1.386(13) . ?
C105 C106 1.394(13) . ?
C106 C107 1.427(12) . ?
C107 C108 1.386(14) . ?
C108 C109 1.427(13) . ?
C108 C111 1.438(14) . ?
C109 C114 1.392(14) . ?
C109 C110 1.431(12) . ?
C111 C112 1.352(16) . ?
C112 C113 1.375(17) . ?
C113 C114 1.369(14) . ?
